data_7215444
loop_
_publ_author_name
'Kabe, Ryota'
'Lynch, Vincent M.'
'Anzenbacher Jr., Pavel'

_publ_section_title
;
 Enhanced phosphorescence in dibenzophosphole chalcogenide mixed crystal
;
_journal_issue 17
_journal_name_full CrystEngComm
_journal_page_first 5423
_journal_paper_doi 10.1039/c1ce05388d
_journal_volume 13
_journal_year 2011
_chemical_formula_moiety 'C18 H13 P Se'
_chemical_formula_sum 'C18 H13 P Se'
_chemical_formula_weight 339.21
_chemical_name_systematic
;
?
;
_space_group_IT_number 14
_symmetry_cell_setting monoclinic
_symmetry_space_group_name_Hall '-P 2ybc'
_symmetry_space_group_name_H-M 'P 1 21/c 1'
_atom_sites_solution_hydrogens geom
_atom_sites_solution_primary direct
_atom_sites_solution_secondary difmap
_audit_creation_method SHELXL-97
_cell_angle_alpha 90.00
_cell_angle_beta 92.624(5)
_cell_angle_gamma 90.00
_cell_formula_units_Z 4
_cell_length_a 10.377(2)
_cell_length_b 9.509(2)
_cell_length_c 15.331(3)
_cell_measurement_reflns_used 13622
_cell_measurement_temperature 233(2)
_cell_measurement_theta_max 27.5
_cell_measurement_theta_min 3.0
_cell_volume 1511.2(5)
_computing_cell_refinement 'CrystalClear (Rigaku Inc., 2008)'
_computing_data_collection 'CrystalClear (Rigaku Inc., 2008)'
_computing_data_reduction 'CrystalClear (Rigaku Inc., 2008)'
_computing_molecular_graphics 'XP SHELXTL/PC, Siemens Analytical'
_computing_structure_refinement 'XL SHELXTL/PC, Siemens Analytical'
_computing_structure_solution
;
SIR97 - Altomare A., Burla M.C., Camalli M., Cascarano G.L., Giacovazzo C.,
Guagliardi A., Moliterni A.G.G., Polidori G.,Spagna R.
;
_diffrn_ambient_temperature 233(2)
_diffrn_measured_fraction_theta_full 0.997
_diffrn_measured_fraction_theta_max 0.997
_diffrn_measurement_device_type 'Rigaku SCX-Mini with Mercury CCD'
_diffrn_measurement_method \w-scans
_diffrn_radiation_monochromator graphite
_diffrn_radiation_source 'fine-focus sealed tube'
_diffrn_radiation_type MoK\a
_diffrn_radiation_wavelength 0.71075
_diffrn_reflns_av_R_equivalents 0.0273
_diffrn_reflns_av_sigmaI/netI 0.0263
_diffrn_reflns_limit_h_max 13
_diffrn_reflns_limit_h_min -13
_diffrn_reflns_limit_k_max 12
_diffrn_reflns_limit_k_min -12
_diffrn_reflns_limit_l_max 19
_diffrn_reflns_limit_l_min -19
_diffrn_reflns_number 13259
_diffrn_reflns_theta_full 27.48
_diffrn_reflns_theta_max 27.48
_diffrn_reflns_theta_min 3.16
_exptl_absorpt_coefficient_mu 2.577
_exptl_absorpt_correction_T_max 0.600
_exptl_absorpt_correction_T_min 0.410
_exptl_absorpt_correction_type multi-scan
_exptl_absorpt_process_details
;
Abscor. T. Higashi (2001). The Rigaku Corporation, Tokyo, Japan.
;
_exptl_crystal_colour colorless
_exptl_crystal_density_diffrn 1.491
_exptl_crystal_density_method 'not measured'
_exptl_crystal_description prisms
_exptl_crystal_F_000 680
_exptl_crystal_size_max 0.60
_exptl_crystal_size_mid 0.30
_exptl_crystal_size_min 0.20
_refine_diff_density_max 0.430
_refine_diff_density_min -0.442
_refine_diff_density_rms 0.058
_refine_ls_extinction_coef 0.0028(6)
_refine_ls_extinction_expression Fc^*^=kFc[1+0.001xFc^2^\l^3^/sin(2\q)]^-1/4^
_refine_ls_extinction_method SHELXL
_refine_ls_goodness_of_fit_ref 1.056
_refine_ls_hydrogen_treatment constr
_refine_ls_matrix_type full
_refine_ls_number_parameters 182
_refine_ls_number_reflns 3460
_refine_ls_number_restraints 0
_refine_ls_restrained_S_all 1.056
_refine_ls_R_factor_all 0.0321
_refine_ls_R_factor_gt 0.0277
_refine_ls_shift/su_max 0.001
_refine_ls_shift/su_mean 0.000
_refine_ls_structure_factor_coef Fsqd
_refine_ls_weighting_details 'calc w=1/[\s^2^(Fo^2^)+(0.0294P)^2^+0.7157P] where P=(Fo^2^+2Fc^2^)/3'
_refine_ls_weighting_scheme calc
_refine_ls_wR_factor_gt 0.0658
_refine_ls_wR_factor_ref 0.0679
_reflns_number_gt 3102
_reflns_number_total 3460
_reflns_threshold_expression >2sigma(I)
_cod_data_source_file c1ce05388d.txt
_cod_data_source_block 3
_cod_depositor_comments
;
The following automatic conversions were performed:

'_symmetry_cell_setting' value 'Monoclinic' changed to 'monoclinic'
according to
/usr/data/users/saulius/automatic-downloads/retrospective/RSC/lib/dictionaries/cif_core.dic
dictionary named 'cif_core.dic' version 2.4.2 from 2011-04-26.

Automatic conversion script
Id: cif_fix_values 2281 2013-09-26 08:29:07Z andrius 
;
_cod_original_sg_symbol_H-M P21/c
_cod_database_code 7215444

loop_
_symmetry_equiv_pos_as_xyz
'x, y, z'
'-x, y+1/2, -z+1/2'
'-x, -y, -z'
'x, -y-1/2, z-1/2'

loop_
_atom_site_label
_atom_site_type_symbol
_atom_site_fract_x
_atom_site_fract_y
_atom_site_fract_z
_atom_site_U_iso_or_equiv
_atom_site_adp_type
_atom_site_occupancy
_atom_site_symmetry_multiplicity
_atom_site_calc_flag
_atom_site_refinement_flags
Se1 Se 0.19348(2) 0.37291(2) 0.447266(13) 0.03931(9) Uani 1 1 d .
P1 P 0.20549(4) 0.25262(4) 0.56275(3) 0.02650(11) Uani 1 1 d .
C1 C 0.05982(17) 0.22694(19) 0.62024(11) 0.0300(4) Uani 1 1 d .
C2 C -0.01994(19) 0.3292(2) 0.65307(13) 0.0375(4) Uani 1 1 d .
H2 H -0.0005 0.4252 0.6476 0.045 Uiso 1 1 calc R
C3 C -0.1299(2) 0.2853(3) 0.69446(14) 0.0495(6) Uani 1 1 d .
H3 H -0.1847 0.3525 0.7183 0.059 Uiso 1 1 calc R
C4 C -0.1590(2) 0.1440(3) 0.70075(16) 0.0537(6) Uani 1 1 d .
H4 H -0.2338 0.1166 0.7286 0.064 Uiso 1 1 calc R
C5 C -0.0803(2) 0.0418(3) 0.66698(14) 0.0459(5) Uani 1 1 d .
H5 H -0.1019 -0.0539 0.6713 0.055 Uiso 1 1 calc R
C6 C 0.03108(18) 0.0827(2) 0.62657(12) 0.0329(4) Uani 1 1 d .
C7 C 0.12733(18) -0.00933(19) 0.58662(12) 0.0329(4) Uani 1 1 d .
C8 C 0.1264(2) -0.1557(2) 0.58122(15) 0.0456(5) Uani 1 1 d .
H8 H 0.0597 -0.2075 0.6055 0.055 Uiso 1 1 calc R
C9 C 0.2240(3) -0.2241(2) 0.54002(16) 0.0546(6) Uani 1 1 d .
H9 H 0.2233 -0.3228 0.5367 0.066 Uiso 1 1 calc R
C10 C 0.3229(3) -0.1498(2) 0.50355(16) 0.0522(6) Uani 1 1 d .
H10 H 0.3885 -0.1981 0.4757 0.063 Uiso 1 1 calc R
C11 C 0.3253(2) -0.0040(2) 0.50813(13) 0.0404(4) Uani 1 1 d .
H11 H 0.3919 0.0471 0.4833 0.048 Uiso 1 1 calc R
C12 C 0.22784(18) 0.06484(18) 0.54996(11) 0.0297(4) Uani 1 1 d .
C13 C 0.32808(17) 0.31557(18) 0.64136(12) 0.0294(4) Uani 1 1 d .
C14 C 0.3263(2) 0.2750(2) 0.72854(13) 0.0394(4) Uani 1 1 d .
H14 H 0.2596 0.2171 0.7474 0.047 Uiso 1 1 calc R
C15 C 0.4226(2) 0.3197(3) 0.78747(14) 0.0488(5) Uani 1 1 d .
H15 H 0.4213 0.2919 0.8463 0.059 Uiso 1 1 calc R
C16 C 0.5205(2) 0.4049(3) 0.76028(16) 0.0525(6) Uani 1 1 d .
H16 H 0.5859 0.4348 0.8005 0.063 Uiso 1 1 calc R
C17 C 0.5226(2) 0.4459(3) 0.67473(16) 0.0562(6) Uani 1 1 d .
H17 H 0.5895 0.5041 0.6565 0.067 Uiso 1 1 calc R
C18 C 0.4266(2) 0.4021(2) 0.61491(14) 0.0428(5) Uani 1 1 d .
H18 H 0.4283 0.4311 0.5564 0.051 Uiso 1 1 calc R

loop_
_atom_site_aniso_label
_atom_site_aniso_U_11
_atom_site_aniso_U_22
_atom_site_aniso_U_33
_atom_site_aniso_U_23
_atom_site_aniso_U_13
_atom_site_aniso_U_12
Se1 0.04747(14) 0.03761(13) 0.03288(12) 0.01100(8) 0.00222(9) -0.00121(8)
P1 0.0295(2) 0.0233(2) 0.0268(2) 0.00138(16) 0.00221(17) -0.00030(16)
C1 0.0290(9) 0.0354(9) 0.0253(8) 0.0018(7) -0.0020(7) -0.0026(7)
C2 0.0345(10) 0.0453(11) 0.0325(10) -0.0025(8) -0.0008(8) 0.0053(8)
C3 0.0360(11) 0.0766(16) 0.0360(11) -0.0040(11) 0.0038(9) 0.0094(10)
C4 0.0346(11) 0.0859(19) 0.0409(12) 0.0129(11) 0.0039(9) -0.0084(11)
C5 0.0412(11) 0.0551(13) 0.0410(12) 0.0139(10) -0.0023(9) -0.0139(10)
C6 0.0328(9) 0.0382(9) 0.0271(9) 0.0063(7) -0.0052(7) -0.0062(7)
C7 0.0411(10) 0.0281(9) 0.0284(9) 0.0027(7) -0.0102(8) -0.0047(7)
C8 0.0596(14) 0.0300(10) 0.0456(12) 0.0052(8) -0.0161(10) -0.0110(9)
C9 0.0804(17) 0.0264(10) 0.0546(14) -0.0073(9) -0.0219(13) 0.0070(10)
C10 0.0669(16) 0.0393(11) 0.0493(13) -0.0124(10) -0.0083(12) 0.0189(10)
C11 0.0439(11) 0.0395(10) 0.0376(11) -0.0041(8) -0.0004(9) 0.0080(9)
C12 0.0365(9) 0.0251(8) 0.0270(9) -0.0007(7) -0.0053(7) 0.0009(7)
C13 0.0302(9) 0.0259(8) 0.0324(9) -0.0031(7) 0.0038(7) -0.0012(7)
C14 0.0408(11) 0.0437(11) 0.0337(10) 0.0011(8) 0.0008(8) -0.0111(8)
C15 0.0507(13) 0.0606(14) 0.0344(11) -0.0009(10) -0.0043(10) -0.0113(11)
C16 0.0437(12) 0.0637(14) 0.0493(13) -0.0103(11) -0.0053(10) -0.0162(11)
C17 0.0456(13) 0.0667(16) 0.0563(15) -0.0003(12) 0.0031(11) -0.0275(11)
C18 0.0409(11) 0.0486(12) 0.0392(11) 0.0029(9) 0.0056(9) -0.0132(9)

loop_
_atom_type_symbol
_atom_type_description
_atom_type_scat_dispersion_real
_atom_type_scat_dispersion_imag
_atom_type_scat_source
C C 0.0033 0.0016 'International Tables Vol C Tables 4.2.6.8 and 6.1.1.4'
H H 0.0000 0.0000 'International Tables Vol C Tables 4.2.6.8 and 6.1.1.4'
P P 0.1023 0.0942 'International Tables Vol C Tables 4.2.6.8 and 6.1.1.4'
Se Se -0.0929 2.2259 'International Tables Vol C Tables 4.2.6.8 and 6.1.1.4'

loop_
_geom_angle_atom_site_label_1
_geom_angle_atom_site_label_2
_geom_angle_atom_site_label_3
_geom_angle
C1 P1 C12 91.94(8)
C1 P1 C13 107.37(8)
C12 P1 C13 107.92(8)
C1 P1 Se1 117.79(6)
C12 P1 Se1 116.55(6)
C13 P1 Se1 113.08(6)
C2 C1 C6 121.75(18)
C2 C1 P1 127.67(15)
C6 C1 P1 110.55(13)
C1 C2 C3 118.0(2)
C1 C2 H2 121.0
C3 C2 H2 121.0
C4 C3 C2 120.6(2)
C4 C3 H3 119.7
C2 C3 H3 119.7
C3 C4 C5 121.5(2)
C3 C4 H4 119.3
C5 C4 H4 119.3
C4 C5 C6 119.1(2)
C4 C5 H5 120.5
C6 C5 H5 120.5
C5 C6 C1 119.05(19)
C5 C6 C7 127.50(19)
C1 C6 C7 113.45(16)
C8 C7 C12 118.87(19)
C8 C7 C6 127.68(19)
C12 C7 C6 113.44(16)
C9 C8 C7 119.6(2)
C9 C8 H8 120.2
C7 C8 H8 120.2
C8 C9 C10 121.1(2)
C8 C9 H9 119.4
C10 C9 H9 119.4
C9 C10 C11 120.1(2)
C9 C10 H10 120.0
C11 C10 H10 120.0
C12 C11 C10 118.9(2)
C12 C11 H11 120.6
C10 C11 H11 120.6
C11 C12 C7 121.41(17)
C11 C12 P1 127.95(15)
C7 C12 P1 110.61(13)
C18 C13 C14 119.16(18)
C18 C13 P1 120.36(15)
C14 C13 P1 120.45(14)
C15 C14 C13 120.07(19)
C15 C14 H14 120.0
C13 C14 H14 120.0
C16 C15 C14 120.2(2)
C16 C15 H15 119.9
C14 C15 H15 119.9
C17 C16 C15 120.1(2)
C17 C16 H16 120.0
C15 C16 H16 120.0
C16 C17 C18 120.3(2)
C16 C17 H17 119.8
C18 C17 H17 119.8
C17 C18 C13 120.1(2)
C17 C18 H18 119.9
C13 C18 H18 119.9

loop_
_geom_bond_atom_site_label_1
_geom_bond_atom_site_label_2
_geom_bond_distance
Se1 P1 2.1068(6)
P1 C1 1.8010(18)
P1 C12 1.8125(18)
P1 C13 1.8134(19)
C1 C2 1.386(3)
C1 C6 1.408(3)
C2 C3 1.395(3)
C2 H2 0.9400
C3 C4 1.381(4)
C3 H3 0.9400
C4 C5 1.385(3)
C4 H4 0.9400
C5 C6 1.392(3)
C5 H5 0.9400
C6 C7 1.481(3)
C7 C8 1.394(3)
C7 C12 1.398(3)
C8 C9 1.381(4)
C8 H8 0.9400
C9 C10 1.385(4)
C9 H9 0.9400
C10 C11 1.388(3)
C10 H10 0.9400
C11 C12 1.387(3)
C11 H11 0.9400
C13 C18 1.387(3)
C13 C14 1.392(3)
C14 C15 1.383(3)
C14 H14 0.9400
C15 C16 1.379(3)
C15 H15 0.9400
C16 C17 1.370(3)
C16 H16 0.9400
C17 C18 1.387(3)
C17 H17 0.9400
C18 H18 0.9400

loop_
_geom_torsion_atom_site_label_1
_geom_torsion_atom_site_label_2
_geom_torsion_atom_site_label_3
_geom_torsion_atom_site_label_4
_geom_torsion
C12 P1 C1 C2 -179.28(18)
C13 P1 C1 C2 71.26(18)
Se1 P1 C1 C2 -57.73(19)
C12 P1 C1 C6 -1.20(14)
C13 P1 C1 C6 -110.66(13)
Se1 P1 C1 C6 120.35(12)
C6 C1 C2 C3 1.1(3)
P1 C1 C2 C3 178.96(15)
C1 C2 C3 C4 -1.2(3)
C2 C3 C4 C5 0.4(4)
C3 C4 C5 C6 0.6(3)
C4 C5 C6 C1 -0.8(3)
C4 C5 C6 C7 179.97(19)
C2 C1 C6 C5 -0.1(3)
P1 C1 C6 C5 -178.30(15)
C2 C1 C6 C7 179.28(17)
P1 C1 C6 C7 1.07(19)
C5 C6 C7 C8 0.0(3)
C1 C6 C7 C8 -179.34(18)
C5 C6 C7 C12 179.02(19)
C1 C6 C7 C12 -0.3(2)
C12 C7 C8 C9 -0.1(3)
C6 C7 C8 C9 178.95(19)
C7 C8 C9 C10 -0.2(3)
C8 C9 C10 C11 0.1(4)
C9 C10 C11 C12 0.3(3)
C10 C11 C12 C7 -0.6(3)
C10 C11 C12 P1 -178.26(16)
C8 C7 C12 C11 0.5(3)
C6 C7 C12 C11 -178.68(17)
C8 C7 C12 P1 178.51(15)
C6 C7 C12 P1 -0.63(19)
C1 P1 C12 C11 178.93(18)
C13 P1 C12 C11 -72.11(19)
Se1 P1 C12 C11 56.36(19)
C1 P1 C12 C7 1.04(14)
C13 P1 C12 C7 110.00(13)
Se1 P1 C12 C7 -121.53(12)
C1 P1 C13 C18 -150.81(16)
C12 P1 C13 C18 111.24(17)
Se1 P1 C13 C18 -19.19(18)
C1 P1 C13 C14 30.76(18)
C12 P1 C13 C14 -67.19(17)
Se1 P1 C13 C14 162.38(14)
C18 C13 C14 C15 -0.6(3)
P1 C13 C14 C15 177.83(17)
C13 C14 C15 C16 0.2(4)
C14 C15 C16 C17 0.2(4)
C15 C16 C17 C18 -0.1(4)
C16 C17 C18 C13 -0.4(4)
C14 C13 C18 C17 0.7(3)
P1 C13 C18 C17 -177.75(18)
